data_7035755
loop_
_publ_author_name
'Kuwabara, T.'
'Nakada, M.'
'Guo, J. D.'
'Nagase, S.'
'Saito, M.'

_publ_section_title
;
 Diverse coordination modes in tin analogues of a cyclopentadienyl anion
 depending on the substituents on the tin atom.
;
_journal_issue 37
_journal_name_full 'Dalton transactions (Cambridge, England : 2003)'
_journal_page_first 16266
_journal_page_last 16271
_journal_paper_doi 10.1039/c5dt02202a
_journal_volume 44
_journal_year 2015
_chemical_formula_sum 'C41 H64 Ru Si3 Sn'
_chemical_formula_weight 860.97
_chemical_name_systematic
;
 ?
;
_chemical_properties_physical 'Air-sensitive, Moisture-sensitive, Oxygen-sensitive'
_space_group_crystal_system monoclinic
_space_group_IT_number 14
_space_group_name_Hall '-P 2yn'
_space_group_name_H-M_alt 'P 1 21/n 1'
_symmetry_space_group_name_Hall '-P 2yn'
_symmetry_space_group_name_H-M 'P 1 21/n 1'
_atom_sites_solution_hydrogens geom
_audit_creation_method SHELXL-2013
_audit_update_record
;
2015-02-13 deposited with the CCDC.
2015-07-13 downloaded from the CCDC.
;
_cell_angle_alpha 90
_cell_angle_beta 103.113(3)
_cell_angle_gamma 90
_cell_formula_units_Z 4
_cell_length_a 11.8804(14)
_cell_length_b 21.679(3)
_cell_length_c 16.7980(18)
_cell_measurement_reflns_used 5592
_cell_measurement_temperature 100(2)
_cell_measurement_theta_max 27.80
_cell_measurement_theta_min 2.25
_cell_volume 4213.6(9)
_computing_cell_refinement 'Bruker SMART'
_computing_data_collection 'Bruker SMART'
_computing_data_reduction 'Bruker SMART'
_computing_molecular_graphics 'Bruker SHELXTL'
_computing_publication_material 'Bruker SHELXTL'
_computing_structure_refinement 'SHELXL-2013 (Sheldrick, 2013)'
_computing_structure_solution 'SHELXS-97 (Sheldrick, 1990)'
_diffrn_ambient_temperature 100(2)
_diffrn_measured_fraction_theta_full 1.000
_diffrn_measured_fraction_theta_max 1.000
_diffrn_measurement_device_type 'CCD area detector'
_diffrn_measurement_method 'phi and omega scans'
_diffrn_radiation_monochromator graphite
_diffrn_radiation_source 'fine-focus sealed tube'
_diffrn_radiation_type MoK\a
_diffrn_radiation_wavelength 0.71073
_diffrn_reflns_av_R_equivalents 0.0510
_diffrn_reflns_av_unetI/netI 0.0570
_diffrn_reflns_laue_measured_fraction_full 1.000
_diffrn_reflns_laue_measured_fraction_max 1.000
_diffrn_reflns_limit_h_max 15
_diffrn_reflns_limit_h_min -14
_diffrn_reflns_limit_k_max 27
_diffrn_reflns_limit_k_min -18
_diffrn_reflns_limit_l_max 17
_diffrn_reflns_limit_l_min -21
_diffrn_reflns_number 28435
_diffrn_reflns_point_group_measured_fraction_full 1.000
_diffrn_reflns_point_group_measured_fraction_max 1.000
_diffrn_reflns_theta_full 25.242
_diffrn_reflns_theta_max 26.999
_diffrn_reflns_theta_min 1.559
_exptl_absorpt_coefficient_mu 1.062
_exptl_absorpt_correction_T_max 0.899
_exptl_absorpt_correction_T_min 0.899
_exptl_absorpt_correction_type empirical
_exptl_absorpt_process_details 'SADABS; Sheldrick 1996'
_exptl_crystal_colour red
_exptl_crystal_density_diffrn 1.357
_exptl_crystal_description block
_exptl_crystal_F_000 1784
_exptl_crystal_size_max 0.10
_exptl_crystal_size_mid 0.10
_exptl_crystal_size_min 0.10
_refine_diff_density_max 1.304
_refine_diff_density_min -0.539
_refine_diff_density_rms 0.122
_refine_ls_extinction_method none
_refine_ls_goodness_of_fit_ref 1.093
_refine_ls_hydrogen_treatment constr
_refine_ls_matrix_type full
_refine_ls_number_parameters 433
_refine_ls_number_reflns 9198
_refine_ls_number_restraints 0
_refine_ls_restrained_S_all 1.093
_refine_ls_R_factor_all 0.0594
_refine_ls_R_factor_gt 0.0466
_refine_ls_shift/su_max 0.011
_refine_ls_shift/su_mean 0.000
_refine_ls_structure_factor_coef Fsqd
_refine_ls_weighting_details 'w=1/[\s^2^(Fo^2^)+(0.0465P)^2^+0.8516P] where P=(Fo^2^+2Fc^2^)/3'
_refine_ls_weighting_scheme calc
_refine_ls_wR_factor_gt 0.0973
_refine_ls_wR_factor_ref 0.1028
_reflns_Friedel_coverage 0.000
_reflns_number_gt 7789
_reflns_number_total 9198
_reflns_threshold_expression 'I > 2\s(I)'
_cod_data_source_file c5dt02202a2.cif
_cod_data_source_block masa834
_cod_depositor_comments 'Adding full bibliography for 7035755--7035757.cif.'
_cod_original_cell_volume 4213.6(8)
_cod_database_code 7035755
_shelx_space_group_comment
;
The symmetry employed for this shelxl refinement is uniquely defined
by the following loop, which should always be used as a source of
symmetry information in preference to the above space-group names.
They are only intended as comments.
;
_shelxl_version_number 2013-4

loop_
_space_group_symop_operation_xyz
'x, y, z'
'-x+1/2, y+1/2, -z+1/2'
'-x, -y, -z'
'x-1/2, -y-1/2, z-1/2'

loop_
_atom_site_label
_atom_site_type_symbol
_atom_site_fract_x
_atom_site_fract_y
_atom_site_fract_z
_atom_site_U_iso_or_equiv
_atom_site_adp_type
_atom_site_occupancy
_atom_site_site_symmetry_order
_atom_site_calc_flag
_atom_site_refinement_flags_posn
_atom_site_refinement_flags_adp
Ru1 Ru 0.14184(2) 0.17650(2) 0.36652(2) 0.01171(8) Uani 1 1 d . .
Sn1 Sn -0.08046(2) 0.19214(2) 0.28846(2) 0.01386(8) Uani 1 1 d . .
C1 C 0.0531(3) 0.25851(16) 0.2960(2) 0.0125(7) Uani 1 1 d . .
C2 C 0.1386(3) 0.23371(16) 0.2581(2) 0.0134(7) Uani 1 1 d . .
C3 C 0.1317(3) 0.16916(17) 0.2342(2) 0.0139(7) Uani 1 1 d . .
C4 C 0.0391(3) 0.13263(16) 0.2502(2) 0.0137(7) Uani 1 1 d . .
Si1 Si -0.26565(9) 0.18120(5) 0.34289(7) 0.0196(2) Uani 1 1 d . .
C5 C -0.2727(3) 0.24007(19) 0.4223(2) 0.0258(9) Uani 1 1 d . .
H1 H -0.2665 0.2805 0.4004 0.039 Uiso 1 1 calc R U
H2 H -0.2102 0.2336 0.4690 0.039 Uiso 1 1 calc R U
H3 H -0.3449 0.2364 0.4383 0.039 Uiso 1 1 calc R U
C6 C -0.3844(3) 0.1964(2) 0.2514(3) 0.0296(10) Uani 1 1 d . .
H4 H -0.4577 0.1912 0.2656 0.044 Uiso 1 1 calc R U
H5 H -0.3786 0.1679 0.2087 0.044 Uiso 1 1 calc R U
H6 H -0.3781 0.2378 0.2328 0.044 Uiso 1 1 calc R U
C7 C -0.2802(4) 0.10250(19) 0.3842(3) 0.0309(10) Uani 1 1 d . .
H7 H -0.2147 0.0941 0.4281 0.046 Uiso 1 1 calc R U
H8 H -0.2837 0.0725 0.3417 0.046 Uiso 1 1 calc R U
H9 H -0.3496 0.1004 0.4043 0.046 Uiso 1 1 calc R U
Si2 Si 0.03071(8) 0.34117(5) 0.32112(6) 0.0140(2) Uani 1 1 d . .
C8 C 0.1630(3) 0.39065(18) 0.3351(2) 0.0216(8) Uani 1 1 d . .
H10 H 0.2256 0.3712 0.3730 0.032 Uiso 1 1 calc R U
H11 H 0.1476 0.4302 0.3560 0.032 Uiso 1 1 calc R U
H12 H 0.1836 0.3959 0.2834 0.032 Uiso 1 1 calc R U
C9 C -0.0218(3) 0.34733(19) 0.4178(2) 0.0235(9) Uani 1 1 d . .
H13 H -0.0677 0.3118 0.4232 0.035 Uiso 1 1 calc R U
H14 H -0.0678 0.3839 0.4162 0.035 Uiso 1 1 calc R U
H15 H 0.0433 0.3494 0.4636 0.035 Uiso 1 1 calc R U
C10 C -0.0865(3) 0.37794(18) 0.2371(2) 0.0213(8) Uani 1 1 d . .
C11 C -0.0889(4) 0.44753(19) 0.2525(3) 0.0316(10) Uani 1 1 d . .
H16 H -0.1490 0.4662 0.2117 0.047 Uiso 1 1 calc R U
H17 H -0.0157 0.4652 0.2497 0.047 Uiso 1 1 calc R U
H18 H -0.1033 0.4548 0.3056 0.047 Uiso 1 1 calc R U
C12 C -0.2070(4) 0.3523(2) 0.2361(3) 0.0326(11) Uani 1 1 d . .
H19 H -0.2249 0.3593 0.2883 0.049 Uiso 1 1 calc R U
H20 H -0.2084 0.3089 0.2251 0.049 Uiso 1 1 calc R U
H21 H -0.2631 0.3728 0.1943 0.049 Uiso 1 1 calc R U
C13 C -0.0604(4) 0.3678(2) 0.1528(3) 0.0374(11) Uani 1 1 d . .
H22 H -0.1174 0.3887 0.1121 0.056 Uiso 1 1 calc R U
H23 H -0.0623 0.3245 0.1408 0.056 Uiso 1 1 calc R U
H24 H 0.0149 0.3839 0.1527 0.056 Uiso 1 1 calc R U
C14 C 0.2315(3) 0.27270(17) 0.2359(2) 0.0167(8) Uani 1 1 d . .
C15 C 0.3370(3) 0.28326(19) 0.2898(3) 0.0239(9) Uani 1 1 d . .
H25 H 0.3524 0.2645 0.3409 0.029 Uiso 1 1 calc R U
C16 C 0.4200(4) 0.3212(2) 0.2692(3) 0.0323(11) Uani 1 1 d . .
H26 H 0.4895 0.3282 0.3066 0.039 Uiso 1 1 calc R U
C17 C 0.3992(4) 0.3483(2) 0.1933(3) 0.0375(12) Uani 1 1 d . .
H27 H 0.4547 0.3736 0.1790 0.045 Uiso 1 1 calc R U
C18 C 0.2958(4) 0.3380(2) 0.1387(3) 0.0344(11) Uani 1 1 d . .
H28 H 0.2814 0.3564 0.0874 0.041 Uiso 1 1 calc R U
C19 C 0.2130(4) 0.30026(19) 0.1594(2) 0.0262(9) Uani 1 1 d . .
H29 H 0.1439 0.2932 0.1215 0.031 Uiso 1 1 calc R U
C20 C 0.2189(3) 0.14364(16) 0.1909(2) 0.0151(7) Uani 1 1 d . .
C21 C 0.3168(3) 0.11270(17) 0.2318(2) 0.0185(8) Uani 1 1 d . .
H30 H 0.3300 0.1078 0.2882 0.022 Uiso 1 1 calc R U
C22 C 0.3957(3) 0.08887(19) 0.1908(3) 0.0252(9) Uani 1 1 d . .
H31 H 0.4606 0.0679 0.2195 0.030 Uiso 1 1 calc R U
C23 C 0.3780(4) 0.09622(19) 0.1075(3) 0.0271(10) Uani 1 1 d . .
H32 H 0.4310 0.0802 0.0799 0.033 Uiso 1 1 calc R U
C24 C 0.2817(4) 0.12743(18) 0.0651(2) 0.0243(9) Uani 1 1 d . .
H33 H 0.2696 0.1326 0.0088 0.029 Uiso 1 1 calc R U
C25 C 0.2031(3) 0.15109(17) 0.1068(2) 0.0193(8) Uani 1 1 d . .
H34 H 0.1386 0.1723 0.0781 0.023 Uiso 1 1 calc R U
Si3 Si 0.00032(9) 0.05112(5) 0.21843(6) 0.0146(2) Uani 1 1 d . .
C26 C -0.0601(3) 0.01256(18) 0.2993(2) 0.0226(9) Uani 1 1 d . .
H35 H 0.0019 -0.0045 0.3402 0.034 Uiso 1 1 calc R U
H36 H -0.1117 -0.0199 0.2751 0.034 Uiso 1 1 calc R U
H37 H -0.1015 0.0422 0.3240 0.034 Uiso 1 1 calc R U
C27 C 0.1232(3) 0.00268(18) 0.2018(2) 0.0234(9) Uani 1 1 d . .
H38 H 0.1478 0.0173 0.1545 0.035 Uiso 1 1 calc R U
H39 H 0.0985 -0.0395 0.1935 0.035 Uiso 1 1 calc R U
H40 H 0.1863 0.0054 0.2488 0.035 Uiso 1 1 calc R U
C28 C -0.1166(3) 0.04821(18) 0.1193(2) 0.0178(8) Uani 1 1 d . .
C29 C -0.0747(4) 0.0792(2) 0.0501(2) 0.0255(9) Uani 1 1 d . .
H41 H -0.1329 0.0755 0.0003 0.038 Uiso 1 1 calc R U
H42 H -0.0049 0.0596 0.0435 0.038 Uiso 1 1 calc R U
H43 H -0.0597 0.1220 0.0628 0.038 Uiso 1 1 calc R U
C30 C -0.2298(3) 0.0790(2) 0.1278(2) 0.0276(10) Uani 1 1 d . .
H44 H -0.2167 0.1223 0.1383 0.041 Uiso 1 1 calc R U
H45 H -0.2557 0.0605 0.1724 0.041 Uiso 1 1 calc R U
H46 H -0.2876 0.0736 0.0782 0.041 Uiso 1 1 calc R U
C31 C -0.1445(4) -0.01990(19) 0.0957(3) 0.0301(10) Uani 1 1 d . .
H47 H -0.2033 -0.0217 0.0460 0.045 Uiso 1 1 calc R U
H48 H -0.1715 -0.0401 0.1387 0.045 Uiso 1 1 calc R U
H49 H -0.0760 -0.0402 0.0878 0.045 Uiso 1 1 calc R U
C32 C 0.1539(3) 0.18523(19) 0.4987(2) 0.0201(8) Uani 1 1 d . .
C33 C 0.1454(3) 0.1214(2) 0.4771(2) 0.0219(9) Uani 1 1 d . .
C34 C 0.2437(4) 0.10510(18) 0.4470(2) 0.0222(9) Uani 1 1 d . .
C35 C 0.3149(3) 0.1589(2) 0.4506(2) 0.0213(8) Uani 1 1 d . .
C36 C 0.2584(3) 0.20832(19) 0.4817(2) 0.0208(8) Uani 1 1 d . .
C37 C 0.0770(4) 0.2179(3) 0.5449(2) 0.0383(12) Uani 1 1 d . .
H50 H 0.0944 0.2040 0.6006 0.057 Uiso 1 1 calc R U
H51 H -0.0023 0.2091 0.5200 0.057 Uiso 1 1 calc R U
H52 H 0.0900 0.2616 0.5435 0.057 Uiso 1 1 calc R U
C38 C 0.0600(4) 0.0780(2) 0.4999(3) 0.0421(13) Uani 1 1 d . .
H53 H 0.0491 0.0432 0.4635 0.063 Uiso 1 1 calc R U
H54 H -0.0124 0.0988 0.4957 0.063 Uiso 1 1 calc R U
H55 H 0.0886 0.0640 0.5550 0.063 Uiso 1 1 calc R U
C39 C 0.2768(5) 0.0402(2) 0.4305(3) 0.0410(13) Uani 1 1 d . .
H56 H 0.3088 0.0198 0.4814 0.061 Uiso 1 1 calc R U
H57 H 0.3332 0.0410 0.3977 0.061 Uiso 1 1 calc R U
H58 H 0.2095 0.0182 0.4020 0.061 Uiso 1 1 calc R U
C40 C 0.4371(4) 0.1594(3) 0.4406(3) 0.0371(12) Uani 1 1 d . .
H59 H 0.4574 0.2004 0.4275 0.056 Uiso 1 1 calc R U
H60 H 0.4442 0.1318 0.3974 0.056 Uiso 1 1 calc R U
H61 H 0.4879 0.1463 0.4907 0.056 Uiso 1 1 calc R U
C41 C 0.3094(4) 0.2706(2) 0.5063(3) 0.0378(12) Uani 1 1 d . .
H62 H 0.3468 0.2702 0.5633 0.057 Uiso 1 1 calc R U
H63 H 0.2491 0.3010 0.4967 0.057 Uiso 1 1 calc R U
H64 H 0.3649 0.2804 0.4747 0.057 Uiso 1 1 calc R U

loop_
_atom_site_aniso_label
_atom_site_aniso_U_11
_atom_site_aniso_U_22
_atom_site_aniso_U_33
_atom_site_aniso_U_23
_atom_site_aniso_U_13
_atom_site_aniso_U_12
Ru1 0.01069(14) 0.01286(15) 0.01197(15) 0.00037(11) 0.00340(11) -0.00091(11)
Sn1 0.01100(13) 0.01324(13) 0.01801(14) -0.00239(10) 0.00471(10) -0.00117(10)
C1 0.0126(17) 0.0112(17) 0.0134(17) 0.0019(14) 0.0026(14) -0.0017(14)
C2 0.0127(17) 0.0114(17) 0.0163(18) -0.0015(14) 0.0037(14) -0.0002(14)
C3 0.0155(18) 0.0125(17) 0.0139(17) 0.0035(14) 0.0036(14) 0.0016(15)
C4 0.0147(18) 0.0142(18) 0.0123(17) -0.0009(14) 0.0031(14) -0.0017(15)
Si1 0.0152(5) 0.0196(6) 0.0263(6) -0.0035(5) 0.0092(4) -0.0035(4)
C5 0.020(2) 0.027(2) 0.035(2) -0.0082(19) 0.0156(18) -0.0047(18)
C6 0.0109(19) 0.042(3) 0.037(2) -0.006(2) 0.0060(18) -0.0022(18)
C7 0.026(2) 0.022(2) 0.051(3) -0.003(2) 0.021(2) -0.0013(18)
Si2 0.0130(5) 0.0130(5) 0.0161(5) -0.0025(4) 0.0036(4) -0.0007(4)
C8 0.020(2) 0.018(2) 0.027(2) -0.0042(17) 0.0052(16) -0.0009(16)
C9 0.024(2) 0.023(2) 0.025(2) -0.0020(17) 0.0097(17) 0.0021(17)
C10 0.021(2) 0.0157(19) 0.025(2) -0.0007(16) -0.0010(16) -0.0018(16)
C11 0.033(3) 0.019(2) 0.036(2) 0.0009(19) -0.0065(19) 0.0080(19)
C12 0.019(2) 0.022(2) 0.049(3) 0.006(2) -0.0085(19) 0.0008(18)
C13 0.045(3) 0.039(3) 0.023(2) 0.004(2) -0.004(2) 0.003(2)
C14 0.0192(19) 0.0116(18) 0.023(2) -0.0013(15) 0.0132(16) 0.0012(15)
C15 0.018(2) 0.020(2) 0.036(2) 0.0001(18) 0.0097(18) 0.0001(17)
C16 0.020(2) 0.025(2) 0.055(3) -0.009(2) 0.015(2) -0.0037(18)
C17 0.042(3) 0.024(2) 0.061(3) -0.009(2) 0.042(3) -0.012(2)
C18 0.058(3) 0.024(2) 0.031(2) -0.0018(19) 0.031(2) -0.006(2)
C19 0.037(2) 0.021(2) 0.023(2) -0.0041(17) 0.0126(19) -0.0040(19)
C20 0.0169(18) 0.0113(17) 0.0187(19) -0.0003(15) 0.0076(15) -0.0057(15)
C21 0.021(2) 0.0157(19) 0.0202(19) 0.0019(15) 0.0072(16) 0.0027(16)
C22 0.016(2) 0.023(2) 0.038(2) -0.0013(19) 0.0096(18) 0.0019(17)
C23 0.028(2) 0.019(2) 0.043(3) -0.0090(19) 0.023(2) -0.0027(18)
C24 0.033(2) 0.020(2) 0.024(2) -0.0030(17) 0.0163(18) -0.0053(18)
C25 0.024(2) 0.0156(19) 0.020(2) 0.0013(16) 0.0090(16) -0.0012(16)
Si3 0.0159(5) 0.0115(5) 0.0171(5) -0.0008(4) 0.0057(4) -0.0007(4)
C26 0.026(2) 0.020(2) 0.023(2) 0.0016(17) 0.0093(17) -0.0027(17)
C27 0.025(2) 0.017(2) 0.030(2) -0.0035(17) 0.0094(18) 0.0023(17)
C28 0.0161(18) 0.0176(19) 0.0181(19) -0.0050(15) 0.0003(15) -0.0025(15)
C29 0.028(2) 0.028(2) 0.018(2) 0.0000(17) 0.0016(17) 0.0036(19)
C30 0.016(2) 0.034(2) 0.028(2) -0.0045(19) -0.0044(17) -0.0039(18)
C31 0.036(3) 0.021(2) 0.029(2) -0.0072(18) -0.0007(19) -0.0054(19)
C32 0.019(2) 0.031(2) 0.0089(17) 0.0055(16) 0.0005(15) 0.0038(17)
C33 0.020(2) 0.033(2) 0.0105(18) 0.0040(16) 0.0002(15) -0.0059(18)
C34 0.029(2) 0.021(2) 0.0132(19) 0.0022(16) -0.0026(16) 0.0034(17)
C35 0.0144(19) 0.032(2) 0.0151(19) 0.0032(17) -0.0007(15) 0.0020(17)
C36 0.0180(19) 0.026(2) 0.0149(19) 0.0022(16) -0.0030(15) -0.0021(17)
C37 0.041(3) 0.060(3) 0.017(2) 0.005(2) 0.013(2) 0.019(3)
C38 0.047(3) 0.053(3) 0.022(2) 0.014(2) -0.002(2) -0.026(3)
C39 0.067(4) 0.025(2) 0.025(2) 0.002(2) -0.001(2) 0.016(2)
C40 0.016(2) 0.070(4) 0.025(2) 0.012(2) 0.0042(18) 0.002(2)
C41 0.049(3) 0.032(3) 0.025(2) -0.001(2) -0.008(2) -0.014(2)

loop_
_atom_type_symbol
_atom_type_description
_atom_type_scat_dispersion_real
_atom_type_scat_dispersion_imag
_atom_type_scat_source
C C 0.0033 0.0016 'International Tables Vol C Tables 4.2.6.8 and 6.1.1.4'
H H 0.0000 0.0000 'International Tables Vol C Tables 4.2.6.8 and 6.1.1.4'
Si Si 0.0817 0.0704 'International Tables Vol C Tables 4.2.6.8 and 6.1.1.4'
Ru Ru -1.2594 0.8363 'International Tables Vol C Tables 4.2.6.8 and 6.1.1.4'
Sn Sn -0.6537 1.4246 'International Tables Vol C Tables 4.2.6.8 and 6.1.1.4'

loop_
_geom_angle_atom_site_label_1
_geom_angle_atom_site_label_2
_geom_angle_atom_site_label_3
_geom_angle
C2 Ru1 C32 140.63(14)
C2 Ru1 C33 178.48(14)
C32 Ru1 C33 37.85(15)
C2 Ru1 C3 38.55(13)
C32 Ru1 C3 179.01(15)
C33 Ru1 C3 142.97(14)
C2 Ru1 C36 115.96(14)
C32 Ru1 C36 37.66(14)
C33 Ru1 C36 62.85(14)
C3 Ru1 C36 141.48(14)
C2 Ru1 C34 143.30(14)
C32 Ru1 C34 62.92(14)
C33 Ru1 C34 37.41(15)
C3 Ru1 C34 117.41(14)
C36 Ru1 C34 62.63(14)
C2 Ru1 C35 117.28(14)
C32 Ru1 C35 62.61(14)
C33 Ru1 C35 62.47(14)
C3 Ru1 C35 117.00(13)
C36 Ru1 C35 37.23(15)
C34 Ru1 C35 37.40(15)
C2 Ru1 C1 37.17(12)
C32 Ru1 C1 112.13(14)
C33 Ru1 C1 141.85(14)
C3 Ru1 C1 67.44(13)
C36 Ru1 C1 109.70(14)
C34 Ru1 C1 172.23(13)
C35 Ru1 C1 135.60(14)
C2 Ru1 C4 67.50(13)
C32 Ru1 C4 143.64(14)
C33 Ru1 C4 113.81(14)
C3 Ru1 C4 37.30(13)
C36 Ru1 C4 172.12(14)
C34 Ru1 C4 110.15(14)
C35 Ru1 C4 135.06(14)
C1 Ru1 C4 77.44(13)
C2 Ru1 Sn1 72.19(9)
C32 Ru1 Sn1 108.23(10)
C33 Ru1 Sn1 107.97(10)
C3 Ru1 Sn1 72.22(9)
C36 Ru1 Sn1 137.35(11)
C34 Ru1 Sn1 136.27(11)
C35 Ru1 Sn1 169.98(10)
C1 Ru1 Sn1 49.91(9)
C4 Ru1 Sn1 49.84(9)
C4 Sn1 C1 83.56(13)
C4 Sn1 Si1 137.28(10)
C1 Sn1 Si1 136.64(10)
C4 Sn1 Ru1 54.60(9)
C1 Sn1 Ru1 54.46(9)
Si1 Sn1 Ru1 129.64(3)
C2 C1 Si2 128.0(3)
C2 C1 Sn1 108.5(2)
Si2 C1 Sn1 121.26(18)
C2 C1 Ru1 69.0(2)
Si2 C1 Ru1 135.06(18)
Sn1 C1 Ru1 75.63(11)
C1 C2 C3 119.1(3)
C1 C2 C14 122.6(3)
C3 C2 C14 118.2(3)
C1 C2 Ru1 73.8(2)
C3 C2 Ru1 70.97(19)
C14 C2 Ru1 130.3(2)
C4 C3 C2 118.6(3)
C4 C3 C20 122.2(3)
C2 C3 C20 119.2(3)
C4 C3 Ru1 73.7(2)
C2 C3 Ru1 70.47(19)
C20 C3 Ru1 129.0(2)
C3 C4 Si3 128.2(3)
C3 C4 Sn1 108.4(2)
Si3 C4 Sn1 121.43(18)
C3 C4 Ru1 69.0(2)
Si3 C4 Ru1 133.78(18)
Sn1 C4 Ru1 75.56(11)
C5 Si1 C6 108.7(2)
C5 Si1 C7 109.73(19)
C6 Si1 C7 110.6(2)
C5 Si1 Sn1 111.81(13)
C6 Si1 Sn1 103.80(14)
C7 Si1 Sn1 112.00(14)
Si1 C5 H1 109.5
Si1 C5 H2 109.5
H1 C5 H2 109.5
Si1 C5 H3 109.5
H1 C5 H3 109.5
H2 C5 H3 109.5
Si1 C6 H4 109.5
Si1 C6 H5 109.5
H4 C6 H5 109.5
Si1 C6 H6 109.5
H4 C6 H6 109.5
H5 C6 H6 109.5
Si1 C7 H7 109.5
Si1 C7 H8 109.5
H7 C7 H8 109.5
Si1 C7 H9 109.5
H7 C7 H9 109.5
H8 C7 H9 109.5
C9 Si2 C8 106.60(18)
C9 Si2 C1 110.83(17)
C8 Si2 C1 114.70(17)
C9 Si2 C10 106.25(18)
C8 Si2 C10 107.62(18)
C1 Si2 C10 110.42(16)
Si2 C8 H10 109.5
Si2 C8 H11 109.5
H10 C8 H11 109.5
Si2 C8 H12 109.5
H10 C8 H12 109.5
H11 C8 H12 109.5
Si2 C9 H13 109.5
Si2 C9 H14 109.5
H13 C9 H14 109.5
Si2 C9 H15 109.5
H13 C9 H15 109.5
H14 C9 H15 109.5
C11 C10 C12 107.8(3)
C11 C10 C13 108.2(4)
C12 C10 C13 108.8(4)
C11 C10 Si2 108.9(3)
C12 C10 Si2 112.2(3)
C13 C10 Si2 110.8(3)
C10 C11 H16 109.5
C10 C11 H17 109.5
H16 C11 H17 109.5
C10 C11 H18 109.5
H16 C11 H18 109.5
H17 C11 H18 109.5
C10 C12 H19 109.5
C10 C12 H20 109.5
H19 C12 H20 109.5
C10 C12 H21 109.5
H19 C12 H21 109.5
H20 C12 H21 109.5
C10 C13 H22 109.5
C10 C13 H23 109.5
H22 C13 H23 109.5
C10 C13 H24 109.5
H22 C13 H24 109.5
H23 C13 H24 109.5
C15 C14 C19 117.6(4)
C15 C14 C2 122.4(3)
C19 C14 C2 120.0(3)
C16 C15 C14 121.5(4)
C16 C15 H25 119.3
C14 C15 H25 119.3
C17 C16 C15 119.8(4)
C17 C16 H26 120.1
C15 C16 H26 120.1
C16 C17 C18 119.6(4)
C16 C17 H27 120.2
C18 C17 H27 120.2
C17 C18 C19 120.5(4)
C17 C18 H28 119.8
C19 C18 H28 119.8
C18 C19 C14 121.0(4)
C18 C19 H29 119.5
C14 C19 H29 119.5
C21 C20 C25 117.7(3)
C21 C20 C3 122.3(3)
C25 C20 C3 120.0(3)
C22 C21 C20 121.6(4)
C22 C21 H30 119.2
C20 C21 H30 119.2
C23 C22 C21 119.9(4)
C23 C22 H31 120.0
C21 C22 H31 120.0
C22 C23 C24 119.9(4)
C22 C23 H32 120.0
C24 C23 H32 120.0
C23 C24 C25 119.6(4)
C23 C24 H33 120.2
C25 C24 H33 120.2
C24 C25 C20 121.2(4)
C24 C25 H34 119.4
C20 C25 H34 119.4
C27 Si3 C26 107.38(19)
C27 Si3 C4 115.01(17)
C26 Si3 C4 108.92(17)
C27 Si3 C28 106.76(18)
C26 Si3 C28 107.16(18)
C4 Si3 C28 111.26(16)
Si3 C26 H35 109.5
Si3 C26 H36 109.5
H35 C26 H36 109.5
Si3 C26 H37 109.5
H35 C26 H37 109.5
H36 C26 H37 109.5
Si3 C27 H38 109.5
Si3 C27 H39 109.5
H38 C27 H39 109.5
Si3 C27 H40 109.5
H38 C27 H40 109.5
H39 C27 H40 109.5
C29 C28 C30 109.0(3)
C29 C28 C31 108.4(3)
C30 C28 C31 107.4(3)
C29 C28 Si3 110.6(3)
C30 C28 Si3 112.5(3)
C31 C28 Si3 109.0(3)
C28 C29 H41 109.5
C28 C29 H42 109.5
H41 C29 H42 109.5
C28 C29 H43 109.5
H41 C29 H43 109.5
H42 C29 H43 109.5
C28 C30 H44 109.5
C28 C30 H45 109.5
H44 C30 H45 109.5
C28 C30 H46 109.5
H44 C30 H46 109.5
H45 C30 H46 109.5
C28 C31 H47 109.5
C28 C31 H48 109.5
H47 C31 H48 109.5
C28 C31 H49 109.5
H47 C31 H49 109.5
H48 C31 H49 109.5
C36 C32 C33 107.7(3)
C36 C32 C37 126.6(4)
C33 C32 C37 124.9(4)
C36 C32 Ru1 71.9(2)
C33 C32 Ru1 71.1(2)
C37 C32 Ru1 130.8(3)
C34 C33 C32 108.4(3)
C34 C33 C38 126.5(4)
C32 C33 C38 123.9(4)
C34 C33 Ru1 72.2(2)
C32 C33 Ru1 71.1(2)
C38 C33 Ru1 132.3(3)
C33 C34 C35 107.9(4)
C33 C34 C39 124.8(4)
C35 C34 C39 126.3(4)
C33 C34 Ru1 70.4(2)
C35 C34 Ru1 72.2(2)
C39 C34 Ru1 132.0(3)
C36 C35 C34 107.7(3)
C36 C35 C40 125.7(4)
C34 C35 C40 125.4(4)
C36 C35 Ru1 70.3(2)
C34 C35 Ru1 70.4(2)
C40 C35 Ru1 134.5(3)
C35 C36 C32 108.2(4)
C35 C36 C41 125.8(4)
C32 C36 C41 125.2(4)
C35 C36 Ru1 72.4(2)
C32 C36 Ru1 70.4(2)
C41 C36 Ru1 130.8(3)
C32 C37 H50 109.5
C32 C37 H51 109.5
H50 C37 H51 109.5
C32 C37 H52 109.5
H50 C37 H52 109.5
H51 C37 H52 109.5
C33 C38 H53 109.5
C33 C38 H54 109.5
H53 C38 H54 109.5
C33 C38 H55 109.5
H53 C38 H55 109.5
H54 C38 H55 109.5
C34 C39 H56 109.5
C34 C39 H57 109.5
H56 C39 H57 109.5
C34 C39 H58 109.5
H56 C39 H58 109.5
H57 C39 H58 109.5
C35 C40 H59 109.5
C35 C40 H60 109.5
H59 C40 H60 109.5
C35 C40 H61 109.5
H59 C40 H61 109.5
H60 C40 H61 109.5
C36 C41 H62 109.5
C36 C41 H63 109.5
H62 C41 H63 109.5
C36 C41 H64 109.5
H62 C41 H64 109.5
H63 C41 H64 109.5

loop_
_geom_bond_atom_site_label_1
_geom_bond_atom_site_label_2
_geom_bond_distance
Ru1 C2 2.197(3)
Ru1 C32 2.200(4)
Ru1 C33 2.201(4)
Ru1 C3 2.204(3)
Ru1 C36 2.219(4)
Ru1 C34 2.224(4)
Ru1 C35 2.247(4)
Ru1 C1 2.260(3)
Ru1 C4 2.264(3)
Ru1 Sn1 2.6903(5)
Sn1 C4 2.123(4)
Sn1 C1 2.125(3)
Sn1 Si1 2.5779(11)
C1 C2 1.422(5)
C1 Si2 1.874(4)
C2 C3 1.453(5)
C2 C14 1.503(5)
C3 C4 1.430(5)
C3 C20 1.500(5)
C4 Si3 1.873(4)
Si1 C5 1.861(4)
Si1 C6 1.865(4)
Si1 C7 1.865(4)
C5 H1 0.9600
C5 H2 0.9600
C5 H3 0.9600
C6 H4 0.9600
C6 H5 0.9600
C6 H6 0.9600
C7 H7 0.9600
C7 H8 0.9600
C7 H9 0.9600
Si2 C9 1.872(4)
Si2 C8 1.873(4)
Si2 C10 1.916(4)
C8 H10 0.9600
C8 H11 0.9600
C8 H12 0.9600
C9 H13 0.9600
C9 H14 0.9600
C9 H15 0.9600
C10 C11 1.532(5)
C10 C12 1.532(6)
C10 C13 1.533(6)
C11 H16 0.9600
C11 H17 0.9600
C11 H18 0.9600
C12 H19 0.9600
C12 H20 0.9600
C12 H21 0.9600
C13 H22 0.9600
C13 H23 0.9600
C13 H24 0.9600
C14 C15 1.388(5)
C14 C19 1.389(5)
C15 C16 1.387(6)
C15 H25 0.9300
C16 C17 1.374(7)
C16 H26 0.9300
C17 C18 1.375(7)
C17 H27 0.9300
C18 C19 1.383(6)
C18 H28 0.9300
C19 H29 0.9300
C20 C21 1.383(5)
C20 C25 1.392(5)
C21 C22 1.382(5)
C21 H30 0.9300
C22 C23 1.377(6)
C22 H31 0.9300
C23 C24 1.380(6)
C23 H32 0.9300
C24 C25 1.387(5)
C24 H33 0.9300
C25 H34 0.9300
Si3 C27 1.870(4)
Si3 C26 1.871(4)
Si3 C28 1.913(4)
C26 H35 0.9600
C26 H36 0.9600
C26 H37 0.9600
C27 H38 0.9600
C27 H39 0.9600
C27 H40 0.9600
C28 C29 1.520(5)
C28 C30 1.537(5)
C28 C31 1.545(5)
C29 H41 0.9600
C29 H42 0.9600
C29 H43 0.9600
C30 H44 0.9600
C30 H45 0.9600
C30 H46 0.9600
C31 H47 0.9600
C31 H48 0.9600
C31 H49 0.9600
C32 C36 1.427(5)
C32 C33 1.427(6)
C32 C37 1.503(6)
C33 C34 1.419(6)
C33 C38 1.496(6)
C34 C35 1.434(6)
C34 C39 1.504(6)
C35 C36 1.426(6)
C35 C40 1.498(5)
C36 C41 1.498(6)
C37 H50 0.9600
C37 H51 0.9600
C37 H52 0.9600
C38 H53 0.9600
C38 H54 0.9600
C38 H55 0.9600
C39 H56 0.9600
C39 H57 0.9600
C39 H58 0.9600
C40 H59 0.9600
C40 H60 0.9600
C40 H61 0.9600
C41 H62 0.9600
C41 H63 0.9600
C41 H64 0.9600
